data_1515373
loop_
_publ_author_name
'Busschaert, Nathalie'
'Bradberry, Samuel J.'
'Wenzel, Marco'
'Haynes, Cally J. E.'
'Hiscock, Jennifer R.'
'Kirby, Isabelle L.'
'Karagiannidis, Louise E.'
'Moore, Stephen J.'
'Wells, Neil J.'
'Herniman, Julie'
'Langley, G. John'
'Horton, Peter N.'
'Light, Mark E.'
'Marques, Igor'
'Costa, Paulo J.'
'F\'elix, V\'itor'
'Frey, Jeremy G.'
'Gale, Philip A.'

_publ_section_title
;
 Towards predictable transmembrane transport: QSAR analysis of anion
 binding and transport
;
_journal_issue 8
_journal_name_full 'Chemical Science'
_journal_page_first 3036
_journal_paper_doi 10.1039/c3sc51023a
_journal_volume 4
_journal_year 2013
_chemical_compound_source
;
Nathalie Busschaert
;
_chemical_formula_moiety 'C15 H24 N2 S'
_chemical_formula_sum 'C15 H24 N2 S'
_chemical_formula_weight 264.42
_chemical_name_systematic
;
?
;
_space_group_IT_number 14
_symmetry_cell_setting monoclinic
_symmetry_space_group_name_Hall '-P 2ybc'
_symmetry_space_group_name_H-M 'P 1 21/c 1'
_atom_sites_solution_hydrogens geom
_atom_sites_solution_primary direct
_atom_sites_solution_secondary difmap
_audit_creation_method SHELXL-97
_cell_angle_alpha 90.00
_cell_angle_beta 93.56(2)
_cell_angle_gamma 90.00
_cell_formula_units_Z 4
_cell_length_a 13.07(2)
_cell_length_b 13.28(3)
_cell_length_c 8.885(18)
_cell_measurement_reflns_used 2681
_cell_measurement_temperature 100(2)
_cell_measurement_theta_max 26.6
_cell_measurement_theta_min 2.1
_cell_volume 1539(5)
_computing_cell_refinement
;
CrystalClear-SM Expert 2.0 r7 (Rigaku, 2011)
;
_computing_data_collection
;
CrystalClear-SM Expert 2.0 r7 (Rigaku, 2011)
;
_computing_data_reduction
;
CrystalClear-SM Expert 2.0 r7 (Rigaku, 2011)
;
_computing_publication_material 'WINGX (Farrugia, 1998)'
_computing_structure_refinement 'SHELXL-97 (Sheldrick, 2008)'
_computing_structure_solution 'SHELXS-97 (Sheldrick, 1997)'
_diffrn_ambient_temperature 100(2)
_diffrn_detector 'CCD plate'
_diffrn_detector_area_resol_mean 28.5714
_diffrn_detector_type 'Rigaku Saturn724 (2x2 bin mode)'
_diffrn_measured_fraction_theta_full 0.972
_diffrn_measured_fraction_theta_max 0.972
_diffrn_measurement_device 'four-circle \k diffractometer'
_diffrn_measurement_device_type CrystalLogic
_diffrn_measurement_method 'profile data from \w-scans'
_diffrn_measurement_specimen_support 'MiTeGen micromount'
_diffrn_radiation_collimation 'Confocal mirrors'
_diffrn_radiation_wavelength 0.68890
_diffrn_reflns_av_R_equivalents 0.2114
_diffrn_reflns_av_sigmaI/netI 0.1373
_diffrn_reflns_limit_h_max 15
_diffrn_reflns_limit_h_min -15
_diffrn_reflns_limit_k_max 15
_diffrn_reflns_limit_k_min -15
_diffrn_reflns_limit_l_max 10
_diffrn_reflns_limit_l_min -10
_diffrn_reflns_number 10433
_diffrn_reflns_theta_full 24.20
_diffrn_reflns_theta_max 24.20
_diffrn_reflns_theta_min 2.97
_diffrn_source synchrotron
_diffrn_source_type 'DLS beamline I19'
_exptl_absorpt_coefficient_mu 0.197
_exptl_absorpt_correction_T_max 0.9980
_exptl_absorpt_correction_T_min 0.9941
_exptl_absorpt_correction_type multi-scan
_exptl_absorpt_process_details
;
CrystalClear-SM Expert 2.0 r7 (Rigaku, 2011)
;
_exptl_crystal_colour colorless
_exptl_crystal_density_diffrn 1.141
_exptl_crystal_density_method 'not measured'
_exptl_crystal_description blade
_exptl_crystal_F_000 576
_exptl_crystal_size_max 0.03
_exptl_crystal_size_mid 0.03
_exptl_crystal_size_min 0.01
_refine_diff_density_max 0.432
_refine_diff_density_min -0.614
_refine_diff_density_rms 0.087
_refine_ls_extinction_coef 0.016(11)
_refine_ls_extinction_expression Fc^*^=kFc[1+0.001xFc^2^\l^3^/sin(2\q)]^-1/4^
_refine_ls_extinction_method SHELXL
_refine_ls_goodness_of_fit_ref 1.075
_refine_ls_hydrogen_treatment constr
_refine_ls_matrix_type full
_refine_ls_number_parameters 164
_refine_ls_number_reflns 2637
_refine_ls_number_restraints 0
_refine_ls_restrained_S_all 1.075
_refine_ls_R_factor_all 0.1794
_refine_ls_R_factor_gt 0.1039
_refine_ls_shift/su_max 0.000
_refine_ls_shift/su_mean 0.000
_refine_ls_structure_factor_coef Fsqd
_refine_ls_weighting_details 'calc w=1/[\s^2^(Fo^2^)+(0.1728P)^2^+0.2975P] where P=(Fo^2^+2Fc^2^)/3'
_refine_ls_weighting_scheme calc
_refine_ls_wR_factor_gt 0.2559
_refine_ls_wR_factor_ref 0.3229
_reflns_number_gt 1418
_reflns_number_total 2637
_reflns_threshold_expression >2\s(I)
_cod_data_source_file c3sc51023a.cif
_cod_data_source_block p-Ethyl
_cod_original_sg_symbol_H-M 'P 21/c'
_cod_database_code 1515373

loop_
_symmetry_equiv_pos_as_xyz
'x, y, z'
'-x, y+1/2, -z+1/2'
'-x, -y, -z'
'x, -y-1/2, z-1/2'

loop_
_atom_site_label
_atom_site_type_symbol
_atom_site_fract_x
_atom_site_fract_y
_atom_site_fract_z
_atom_site_U_iso_or_equiv
_atom_site_adp_type
_atom_site_occupancy
_atom_site_symmetry_multiplicity
_atom_site_calc_flag
_atom_site_refinement_flags
C1 C 0.6158(6) 0.6004(7) 0.2027(8) 0.090(3) Uani 1 1 d .
H1A H 0.6694 0.5708 0.2710 0.135 Uiso 1 1 calc R
H1B H 0.6410 0.6632 0.1607 0.135 Uiso 1 1 calc R
H1C H 0.5978 0.5531 0.1206 0.135 Uiso 1 1 calc R
C2 C 0.5253(5) 0.6212(7) 0.2858(8) 0.081(2) Uani 1 1 d .
H2A H 0.5447 0.6676 0.3701 0.097 Uiso 1 1 calc R
H2B H 0.5015 0.5576 0.3299 0.097 Uiso 1 1 calc R
C3 C 0.4364(5) 0.6681(6) 0.1884(7) 0.0638(19) Uani 1 1 d .
C4 C 0.3696(4) 0.6065(5) 0.1009(7) 0.0610(18) Uani 1 1 d .
H4 H 0.3783 0.5355 0.1037 0.073 Uiso 1 1 calc R
C5 C 0.2899(4) 0.6487(5) 0.0090(7) 0.0572(17) Uani 1 1 d .
H5 H 0.2459 0.6063 -0.0520 0.069 Uiso 1 1 calc R
C6 C 0.2748(4) 0.7521(5) 0.0065(6) 0.0509(16) Uani 1 1 d .
C7 C 0.3432(4) 0.8143(5) 0.0916(6) 0.0546(16) Uani 1 1 d .
H7 H 0.3358 0.8854 0.0871 0.066 Uiso 1 1 calc R
C8 C 0.4218(5) 0.7710(6) 0.1826(7) 0.0654(19) Uani 1 1 d .
H8 H 0.4666 0.8134 0.2422 0.078 Uiso 1 1 calc R
C9 C 0.1231(4) 0.8649(5) -0.0461(6) 0.0498(15) Uani 1 1 d .
C10 C 0.0361(4) 0.8463(4) -0.3055(6) 0.0492(15) Uani 1 1 d .
H10A H 0.0269 0.7726 -0.2971 0.059 Uiso 1 1 calc R
H10B H 0.0977 0.8590 -0.3622 0.059 Uiso 1 1 calc R
C11 C -0.0581(5) 0.8925(5) -0.3902(6) 0.0514(16) Uani 1 1 d .
H11A H -0.1189 0.8814 -0.3312 0.062 Uiso 1 1 calc R
H11B H -0.0479 0.9660 -0.3995 0.062 Uiso 1 1 calc R
C12 C -0.0779(4) 0.8476(4) -0.5461(6) 0.0492(15) Uani 1 1 d .
H12A H -0.0876 0.7740 -0.5366 0.059 Uiso 1 1 calc R
H12B H -0.0170 0.8589 -0.6049 0.059 Uiso 1 1 calc R
C13 C -0.1727(5) 0.8927(5) -0.6330(6) 0.0518(16) Uani 1 1 d .
H13A H -0.2341 0.8778 -0.5771 0.062 Uiso 1 1 calc R
H13B H -0.1649 0.9668 -0.6368 0.062 Uiso 1 1 calc R
C14 C -0.1898(5) 0.8531(6) -0.7924(7) 0.0654(19) Uani 1 1 d .
H14A H -0.1956 0.7788 -0.7893 0.079 Uiso 1 1 calc R
H14B H -0.1296 0.8701 -0.8499 0.079 Uiso 1 1 calc R
C15 C -0.2871(5) 0.8969(6) -0.8749(7) 0.075(2) Uani 1 1 d .
H15A H -0.2948 0.8692 -0.9772 0.113 Uiso 1 1 calc R
H15B H -0.2812 0.9704 -0.8802 0.113 Uiso 1 1 calc R
H15C H -0.3471 0.8790 -0.8198 0.113 Uiso 1 1 calc R
N1 N 0.1910(3) 0.7924(4) -0.0865(5) 0.0510(13) Uani 1 1 d .
H1 H 0.1822 0.7682 -0.1786 0.061 Uiso 1 1 calc R
N2 N 0.0505(4) 0.8909(4) -0.1536(5) 0.0494(13) Uani 1 1 d .
H2 H 0.0077 0.9389 -0.1310 0.059 Uiso 1 1 calc R
S001 S 0.12585(11) 0.91904(11) 0.12579(16) 0.0521(6) Uani 1 1 d .

loop_
_atom_site_aniso_label
_atom_site_aniso_U_11
_atom_site_aniso_U_22
_atom_site_aniso_U_33
_atom_site_aniso_U_23
_atom_site_aniso_U_13
_atom_site_aniso_U_12
C1 0.070(5) 0.137(8) 0.062(5) 0.004(4) -0.007(4) 0.049(5)
C2 0.045(4) 0.137(7) 0.058(4) 0.009(4) -0.020(3) 0.008(4)
C3 0.046(3) 0.100(6) 0.043(4) 0.011(3) -0.018(3) -0.003(3)
C4 0.041(3) 0.085(5) 0.055(4) 0.010(3) -0.012(3) 0.006(3)
C5 0.048(3) 0.077(5) 0.045(4) 0.005(3) -0.012(3) -0.001(3)
C6 0.042(3) 0.076(5) 0.033(3) 0.006(3) -0.011(3) -0.001(3)
C7 0.036(3) 0.079(5) 0.048(3) -0.004(3) -0.007(3) 0.000(3)
C8 0.049(4) 0.090(6) 0.054(4) -0.005(4) -0.018(3) -0.008(3)
C9 0.041(3) 0.070(4) 0.036(3) 0.004(3) -0.014(3) -0.006(3)
C10 0.054(3) 0.060(4) 0.032(3) -0.001(2) -0.008(3) 0.000(3)
C11 0.049(3) 0.058(4) 0.046(4) 0.001(3) -0.015(3) 0.000(3)
C12 0.052(3) 0.059(4) 0.034(3) -0.002(3) -0.013(3) 0.004(3)
C13 0.048(3) 0.074(4) 0.032(3) -0.002(3) -0.009(3) 0.002(3)
C14 0.058(4) 0.088(5) 0.047(4) -0.006(3) -0.021(3) 0.003(3)
C15 0.058(4) 0.117(6) 0.049(4) 0.000(4) -0.021(3) 0.000(4)
N1 0.047(3) 0.071(4) 0.034(2) 0.000(2) -0.008(2) 0.005(2)
N2 0.052(3) 0.058(3) 0.036(2) -0.001(2) -0.015(2) 0.003(2)
S001 0.0498(10) 0.0675(12) 0.0367(9) -0.0036(7) -0.0159(7) -0.0007(7)

loop_
_atom_type_symbol
_atom_type_description
_atom_type_scat_dispersion_real
_atom_type_scat_dispersion_imag
_atom_type_scat_source
C C 0.0032 0.0015 'International Tables Vol C Tables 4.2.6.8 and 6.1.1.4'
H H 0.0000 0.0000 'International Tables Vol C Tables 4.2.6.8 and 6.1.1.4'
N N 0.0060 0.0030 'International Tables Vol C Tables 4.2.6.8 and 6.1.1.4'
S S 0.1181 0.1169 'International Tables Vol C Tables 4.2.6.8 and 6.1.1.4'

loop_
_geom_angle_atom_site_label_1
_geom_angle_atom_site_label_2
_geom_angle_atom_site_label_3
_geom_angle
C2 C1 H1A 109.5
C2 C1 H1B 109.5
H1A C1 H1B 109.5
C2 C1 H1C 109.5
H1A C1 H1C 109.5
H1B C1 H1C 109.5
C1 C2 C3 113.6(6)
C1 C2 H2A 108.8
C3 C2 H2A 108.8
C1 C2 H2B 108.8
C3 C2 H2B 108.8
H2A C2 H2B 107.7
C8 C3 C4 118.6(6)
C8 C3 C2 121.3(6)
C4 C3 C2 120.1(7)
C3 C4 C5 120.5(7)
C3 C4 H4 119.8
C5 C4 H4 119.8
C6 C5 C4 120.3(6)
C6 C5 H5 119.8
C4 C5 H5 119.8
C5 C6 C7 119.3(5)
C5 C6 N1 118.8(5)
C7 C6 N1 121.9(6)
C8 C7 C6 119.5(6)
C8 C7 H7 120.3
C6 C7 H7 120.3
C3 C8 C7 121.8(6)
C3 C8 H8 119.1
C7 C8 H8 119.1
N2 C9 N1 115.6(5)
N2 C9 S001 120.4(5)
N1 C9 S001 123.9(4)
N2 C10 C11 110.0(5)
N2 C10 H10A 109.7
C11 C10 H10A 109.7
N2 C10 H10B 109.7
C11 C10 H10B 109.7
H10A C10 H10B 108.2
C12 C11 C10 112.3(5)
C12 C11 H11A 109.1
C10 C11 H11A 109.1
C12 C11 H11B 109.1
C10 C11 H11B 109.1
H11A C11 H11B 107.9
C11 C12 C13 113.1(5)
C11 C12 H12A 109.0
C13 C12 H12A 109.0
C11 C12 H12B 109.0
C13 C12 H12B 109.0
H12A C12 H12B 107.8
C14 C13 C12 113.6(5)
C14 C13 H13A 108.8
C12 C13 H13A 108.8
C14 C13 H13B 108.8
C12 C13 H13B 108.8
H13A C13 H13B 107.7
C13 C14 C15 112.5(6)
C13 C14 H14A 109.1
C15 C14 H14A 109.1
C13 C14 H14B 109.1
C15 C14 H14B 109.1
H14A C14 H14B 107.8
C14 C15 H15A 109.5
C14 C15 H15B 109.5
H15A C15 H15B 109.5
C14 C15 H15C 109.5
H15A C15 H15C 109.5
H15B C15 H15C 109.5
C9 N1 C6 126.5(5)
C9 N1 H1 116.8
C6 N1 H1 116.8
C9 N2 C10 126.1(5)
C9 N2 H2 116.9
C10 N2 H2 116.9

loop_
_geom_bond_atom_site_label_1
_geom_bond_atom_site_label_2
_geom_bond_distance
C1 C2 1.460(10)
C1 H1A 0.9800
C1 H1B 0.9800
C1 H1C 0.9800
C2 C3 1.537(8)
C2 H2A 0.9900
C2 H2B 0.9900
C3 C8 1.381(10)
C3 C4 1.397(9)
C4 C5 1.400(8)
C4 H4 0.9500
C5 C6 1.387(9)
C5 H5 0.9500
C6 C7 1.403(8)
C6 N1 1.435(7)
C7 C8 1.391(8)
C7 H7 0.9500
C8 H8 0.9500
C9 N2 1.349(7)
C9 N1 1.372(8)
C9 S001 1.686(7)
C10 N2 1.475(7)
C10 C11 1.530(8)
C10 H10A 0.9900
C10 H10B 0.9900
C11 C12 1.515(8)
C11 H11A 0.9900
C11 H11B 0.9900
C12 C13 1.539(8)
C12 H12A 0.9900
C12 H12B 0.9900
C13 C14 1.515(8)
C13 H13A 0.9900
C13 H13B 0.9900
C14 C15 1.542(9)
C14 H14A 0.9900
C14 H14B 0.9900
C15 H15A 0.9800
C15 H15B 0.9800
C15 H15C 0.9800
N1 H1 0.8800
N2 H2 0.8800

loop_
_geom_hbond_atom_site_label_D
_geom_hbond_atom_site_label_H
_geom_hbond_atom_site_label_A
_geom_hbond_distance_DH
_geom_hbond_distance_HA
_geom_hbond_distance_DA
_geom_hbond_angle_DHA
_geom_hbond_site_symmetry_A
N2 H2 S001 0.88 2.57 3.437(7) 167.8 3_575
